data_2013037
loop_
_publ_author_name
'Kirik, Sergei D.'
'Zaitseva, Julia N.'
'Yakimov, Igor S.'
'Golovnev, Nikolay N.'

_publ_section_title
;
 LiNa~2~AlF~6~: a powder structure solution
;
_journal_issue 11
_journal_name_full 'Acta Crystallographica Section C'
_journal_page_first i159
_journal_page_last i160
_journal_paper_doi 10.1107/S0108270102018462
_journal_volume 58
_journal_year 2002
_chemical_formula_analytical 'Al F6 Li Na2'
_chemical_formula_iupac 'Li Na2 Al F6'
_chemical_formula_moiety 'Al F6 Li Na2'
_chemical_formula_structural 'Al F6 Li Na2'
_chemical_formula_sum 'Al F6 Li Na2'
_chemical_formula_weight 193.892
_chemical_name_common 'lithium sodium aluminium fluoride'
_chemical_name_systematic
;
lithium disodium aluminium hexafluoride
;
_chemical_temperature_decomposition 1053
_space_group_IT_number 14
_symmetry_cell_setting monoclinic
_symmetry_space_group_name_Hall '-P 2yn'
_symmetry_space_group_name_H-M 'P 1 21/n 1'
_cell_angle_alpha 90
_cell_angle_beta 90.005(2)
_cell_angle_gamma 90
_cell_formula_units_Z 2
_cell_length_a 5.2863(4)
_cell_length_b 5.3603(4)
_cell_length_c 7.5025(6)
_cell_measurement_temperature 293
_cell_volume 212.59(3)
_computing_cell_refinement 'modified Rietveld program DBWM'
_computing_data_collection 'DRON-4 data collection software'
_computing_data_reduction 'XDIG (local program)'
_computing_molecular_graphics 'XP (Siemens, 19??)'
_computing_structure_refinement 'modified Rietveld program DBWM'
_computing_structure_solution 'Patterson and Fourier synthesis (local program)'
_diffrn_ambient_temperature 295.0(10)
_diffrn_measurement_device_type 'DRON-4 powder diffractometer'
_diffrn_radiation_monochromator graphite
_refine_ls_goodness_of_fit_all 1.85
_refine_ls_hydrogen_treatment none
_refine_ls_matrix_type full
_refine_ls_number_constraints 0
_refine_ls_number_parameters 40
_refine_ls_number_restraints 0
_refine_ls_structure_factor_coef Fsqd
_refine_ls_weighting_scheme sigma
_cod_data_source_file iz1026.cif
_cod_data_source_block I
_cod_depositor_comments
;
The following automatic conversions were performed:

'_chemical_melting_point' tag was changed to
'_chemical_temperature_decomposition' since the value had been
'decomp. 1053 K'. The value 'decomp. 1053 K' was changed to '1053'.

Automatic conversion script
Id: cif_fix_values 1646 2011-03-28 12:23:43Z adriana 

The following automatic conversions were performed:

'_chemical_melting_point' tag was changed to
'_chemical_temperature_decomposition' since the value had been
'decomp. 1053 K'. The value 'decomp. 1053 K' was changed to '1053'.

Automatic conversion script
Id: cif_fix_values 1715 2011-07-08 13:25:40Z adriana 
;
_cod_original_cell_volume 212.59
_cod_original_sg_symbol_H-M 'P 21/n'
_cod_database_code 2013037

loop_
_symmetry_equiv_pos_site_id
_symmetry_equiv_pos_as_xyz
1 x,y,z
2 -x,-y,-z
3 1/2-x,y+1/2,1/2-z
4 1/2+x,1/2-y,1/2+z

loop_
_atom_site_label
_atom_site_fract_x
_atom_site_fract_y
_atom_site_fract_z
_atom_site_U_iso_or_equiv
_atom_site_thermal_displace_type
_atom_site_occupancy
_atom_site_type_symbol
Al 0.0000 0.0000 0.0000 0.0087(6) Uiso 1.00 Al
Li 0.0000 0.0000 0.5000 0.014(2) Uiso 1.00 Li
Na -0.0078(7) 0.4658(3) 0.2506(6) 0.022(6) Uiso 1.00 Na
F1 0.0733(6) 0.0191(4) 0.2328(9) 0.0170(10) Uiso 1.00 F
F2 0.2232(7) 0.3092(7) 0.5341(9) 0.0150(10) Uiso 1.00 F
F3 0.1941(6) 0.2730(6) 0.9632(7) 0.0140(10) Uiso 1.00 F

loop_
_atom_type_symbol
_atom_type_description
_atom_type_scat_dispersion_real
_atom_type_scat_dispersion_imag
_atom_type_scat_source
F F 0.069 0.053 'Cromer (1971). Int. Tables Vol. IV'
Na Na 0.129 0.124 'Cromer (1971). Int. Tables Vol. IV'
Al Al 0.204 0.246 'Cromer (1971). Int. Tables Vol. IV'
Li Li 0.001 0.000 'Cromer (1971). Int. Tables Vol. IV'

loop_
_diffrn_radiation_type
_diffrn_radiation_wavelength
CuK\a 1.5418

loop_
_geom_angle_atom_site_label_1
_geom_angle_atom_site_label_2
_geom_angle_atom_site_label_3
_geom_angle_site_symmetry_1
_geom_angle_site_symmetry_3
_geom_angle
_geom_angle_publ_flag
F1 Al F2 . 3_545 89.7(2) yes
F1 Al F2 . 4_454 90.3(2) yes
F1 Al F3 . 1_554 88.85(19) yes
F2 Al F3 4_454 1_554 91.3(2) yes
F1 Al F3 . 2_556 91.15(19) yes
F2 Al F3 4_454 2_556 88.7(2) yes

loop_
_geom_bond_atom_site_label_1
_geom_bond_atom_site_label_2
_geom_bond_site_symmetry_1
_geom_bond_site_symmetry_2
_geom_bond_distance
_geom_bond_publ_flag
Li F3 . 3_546 2.042(3) yes
Na F3 . 2_566 2.346(6) yes
Al F2 . 3_545 1.803(4) yes
Na F3 1_556 . 2.618(6) yes
Al F3 . 1_554 1.808(3) yes
Li F1 . . 2.044(7) yes
Al F1 . . 1.792(7) yes
Li F2 . 2_556 2.051(4) yes
Na F1 . 3_555 2.318(5) yes
Na F2 . . 2.592(7) yes
Na F1 . . 2.436(3) yes
Na F2 2_566 . 2.315(7) yes
Na F2 . 4_454 2.614(6) yes
Na F3 4_555 . 2.582(6) yes
